data_1532258
loop_
_publ_author_name
'Shpanchenko, R.V.'
'Geibel, C.'
'Chernaya, V.V.'
'Antipov, E.V.'
'Hadermann, J.'
'Kaul, E.E.'

_publ_section_title
;
 Synthesis, structure and magnetic properties of the new mixed-valence
 vanadate Na2 Sr V3 O9
;
_journal_name_full 'Journal of Solid State Chemistry'
_journal_page_first 244
_journal_page_last 250
_journal_volume 173
_journal_year 2003
_chemical_formula_sum 'Na2 O9 Sr V3'
_chemical_name_systematic 'Na2 Sr (V O) (V O4)2'
_space_group_IT_number 14
_symmetry_space_group_name_Hall '-P 2ybc'
_symmetry_space_group_name_H-M 'P 1 21/c 1'
_cell_angle_alpha 90
_cell_angle_beta 97.03
_cell_angle_gamma 90
_cell_formula_units_Z 4
_cell_length_a 5.416
_cell_length_b 15.04
_cell_length_c 10.051
_cell_volume 812.566
_citation_journal_id_ASTM JSSCBI
_cod_data_source_file Shpanchenko_JSSCBI_2003_1588.cif
_cod_data_source_block Na2O9Sr1V3
_cod_original_cell_volume 812.5657
_cod_original_formula_sum 'Na2 O9 Sr1 V3'
_cod_database_code 1532258

loop_
_symmetry_equiv_pos_as_xyz
x,y,z
-x,y+1/2,-z+1/2
-x,-y,-z
x,-y-1/2,z-1/2

loop_
_atom_site_label
_atom_site_type_symbol
_atom_site_fract_x
_atom_site_fract_y
_atom_site_fract_z
_atom_site_occupancy
_atom_site_U_iso_or_equiv
O5 O-2 0.483 0.6869 0.842 1 0.0
O2 O-2 0.197 0.7825 0.0912 1 0.0
V1 V+4 0.2896 0.401 0.2143 1 0.0
V2 V+5 0.2132 0.4524 0.7957 1 0.0
O3 O-2 0.031 0.4853 0.148 1 0.0
O4 O-2 0.342 0.4095 0.3748 1 0.0
Sr1 Sr+2 0.2561 0.61247 0.03 1 0.0
O6 O-2 0.182 0.4394 0.631 1 0.0
O1 O-2 0.483 0.5143 0.851 1 0.0
Na2 Na+1 0.759 0.7899 0.9686 1 0.0
O7 O-2 0.254 0.6545 0.279 1 0.0
O8 O-2 0.752 0.6402 0.1128 1 0.0
Na1 Na+1 0.247 0.5677 0.4768 1 0.0
O9 O-2 0.965 0.6908 0.8283 1 0.0
V3 V+5 0.2163 0.737 0.7552 1 0.0
